data_4328312
loop_
_publ_author_name
'Thi-Phuong-Anh Cao'
'Antoine Buchard'
'Xavier F. Le Goff'
'Audrey Auffrant'
'Charlotte K. Williams'

_publ_contact_author_address
;Laboratoire DCPH
Ecole Polytechnique
Route de Saclay
F91128 Palaiseau
France
;
_publ_contact_author_email c.k.williams@imperial.ac.uk
_publ_contact_author_fax 02075945804
_publ_contact_author_name 'Charlotte K. Williams'
_publ_contact_author_phone 02075945790
_publ_section_title
;
 Phosphasalen Yttrium Complexes: Highly Active and Stereoselective
 Initiators for Lactide Polymerization
;
_journal_name_full 'Inorganic Chemistry'
_journal_page_first 2157
_journal_page_last 2169
_journal_paper_doi 10.1021/ic202015z
_journal_volume 51
_journal_year 2012
_chemical_formula_moiety 'C80 H74 N4 O6 P4 Y2, 2(C7H8)'
_chemical_formula_sum 'C94 H90 N4 O6 P4 Y2'
_chemical_formula_weight 1673.40
_chemical_name_systematic
; 
 ? 
;
_space_group_IT_number 2
_symmetry_cell_setting triclinic
_symmetry_space_group_name_Hall '-P 1'
_symmetry_space_group_name_H-M 'P -1'
_atom_sites_solution_hydrogens geom
_atom_sites_solution_primary direct
_atom_sites_solution_secondary difmap
_audit_creation_method SHELXL-97
_cell_angle_alpha 102.175(1)
_cell_angle_beta 108.382(1)
_cell_angle_gamma 112.817(1)
_cell_formula_units_Z 1
_cell_length_a 12.950(1)
_cell_length_b 13.948(1)
_cell_length_c 14.744(1)
_cell_measurement_reflns_used 7978
_cell_measurement_temperature 150.0(1)
_cell_measurement_theta_max 27.485
_cell_measurement_theta_min 0.998
_cell_volume 2153.9(3)
_computing_structure_refinement 'SHELXL-97 (Sheldrick, 1997)'
_computing_structure_solution 'SHELXS-97 (Sheldrick, 1990)'
_diffrn_ambient_temperature 150.0(1)
_diffrn_measured_fraction_theta_full 0.994
_diffrn_measured_fraction_theta_max 0.994
_diffrn_measurement_device_type 'Kappa APEX II'
_diffrn_measurement_method 'phi and omega scans'
_diffrn_radiation_monochromator graphite
_diffrn_radiation_source 'fine-focus sealed tube'
_diffrn_radiation_type MoK\a
_diffrn_radiation_wavelength 0.71069
_diffrn_reflns_av_R_equivalents 0.0512
_diffrn_reflns_av_sigmaI/netI 0.0476
_diffrn_reflns_limit_h_max 15
_diffrn_reflns_limit_h_min -15
_diffrn_reflns_limit_k_max 16
_diffrn_reflns_limit_k_min -16
_diffrn_reflns_limit_l_max 17
_diffrn_reflns_limit_l_min -17
_diffrn_reflns_number 27959
_diffrn_reflns_theta_full 25.03
_diffrn_reflns_theta_max 25.03
_diffrn_reflns_theta_min 2.73
_exptl_absorpt_coefficient_mu 1.469
_exptl_absorpt_correction_T_max 0.8434
_exptl_absorpt_correction_T_min 0.7576
_exptl_absorpt_correction_type multi-scan
_exptl_absorpt_process_details 'Denzo/Scalepack (Otwinowski & Minor, 1996)'
_exptl_crystal_colour Colorless
_exptl_crystal_density_diffrn 1.290
_exptl_crystal_description Block
_exptl_crystal_F_000 868
_exptl_crystal_size_max 0.20
_exptl_crystal_size_mid 0.18
_exptl_crystal_size_min 0.12
_platon_squeeze_details
;
 A highly disordered C7H8 molecule was accounted for using the
 Platon SQUEEZE function.
;
_refine_diff_density_max 1.108
_refine_diff_density_min -0.503
_refine_diff_density_rms 0.086
_refine_ls_extinction_method none
_refine_ls_goodness_of_fit_ref 1.076
_refine_ls_hydrogen_treatment constr
_refine_ls_matrix_type full
_refine_ls_number_parameters 434
_refine_ls_number_reflns 7575
_refine_ls_number_restraints 0
_refine_ls_restrained_S_all 1.076
_refine_ls_R_factor_all 0.0664
_refine_ls_R_factor_gt 0.0539
_refine_ls_shift/su_max 0.000
_refine_ls_shift/su_mean 0.000
_refine_ls_structure_factor_coef Fsqd
_refine_ls_weighting_details 'calc w=1/[\s^2^(Fo^2^)+(0.0731P)^2^+2.9994P] where P=(Fo^2^+2Fc^2^)/3'
_refine_ls_weighting_scheme calc
_refine_ls_wR_factor_gt 0.1368
_refine_ls_wR_factor_ref 0.1462
_reflns_number_gt 6201
_reflns_number_total 7575
_reflns_threshold_expression >2sigma(I)
_cod_data_source_file ic202015z_si_001_1.cif
_cod_data_source_block pa570
_cod_original_sg_symbol_H-M 'P -1 '
_cod_database_code 4328312

loop_
_symmetry_equiv_pos_as_xyz
'x, y, z'
'-x, -y, -z'

loop_
_atom_site_label
_atom_site_type_symbol
_atom_site_fract_x
_atom_site_fract_y
_atom_site_fract_z
_atom_site_U_iso_or_equiv
_atom_site_adp_type
_atom_site_occupancy
_atom_site_symmetry_multiplicity
_atom_site_calc_flag
_atom_site_refinement_flags
Y1 Y 0.07725(4) 0.44660(3) 0.08568(3) 0.02628(13) Uani 1 1 d .
P1 P 0.21048(9) 0.26612(8) 0.08808(8) 0.0256(2) Uani 1 1 d .
P2 P -0.03488(9) 0.39743(8) 0.26157(7) 0.0255(2) Uani 1 1 d .
O1 O 0.2301(3) 0.4714(2) 0.0435(2) 0.0327(6) Uani 1 1 d .
O2 O 0.1929(3) 0.5382(2) 0.2545(2) 0.0318(6) Uani 1 1 d .
O3 O 0.0774(3) 0.6049(2) 0.0688(2) 0.0334(6) Uani 1 1 d .
N1 N 0.0991(3) 0.2846(3) 0.0967(3) 0.0294(7) Uani 1 1 d .
N2 N -0.0700(3) 0.3385(3) 0.1430(2) 0.0266(7) Uani 1 1 d .
C1 C 0.0096(4) 0.2032(3) 0.1206(3) 0.0290(9) Uani 1 1 d .
H1A H 0.0483 0.2150 0.1944 0.035 Uiso 1 1 calc R
H1B H -0.0161 0.1255 0.0781 0.035 Uiso 1 1 calc R
C2 C -0.1033(4) 0.2211(3) 0.0967(3) 0.0302(9) Uani 1 1 d .
H2A H -0.1508 0.1940 0.0208 0.036 Uiso 1 1 calc R
H2B H -0.1586 0.1755 0.1224 0.036 Uiso 1 1 calc R
C3 C 0.3498(4) 0.3925(3) 0.1206(3) 0.0277(8) Uani 1 1 d .
C4 C 0.3384(4) 0.4770(3) 0.0877(3) 0.0277(8) Uani 1 1 d .
C5 C 0.4502(4) 0.5687(4) 0.1036(4) 0.0387(10) Uani 1 1 d .
H5 H 0.4465 0.6277 0.0826 0.046 Uiso 1 1 calc R
C6 C 0.5628(4) 0.5740(4) 0.1485(4) 0.0450(11) Uani 1 1 d .
H6 H 0.6356 0.6355 0.1561 0.054 Uiso 1 1 calc R
C7 C 0.5738(4) 0.4913(4) 0.1837(4) 0.0451(11) Uani 1 1 d .
H7 H 0.6532 0.4971 0.2165 0.054 Uiso 1 1 calc R
C8 C 0.4672(4) 0.4014(4) 0.1696(4) 0.0374(10) Uani 1 1 d .
H8 H 0.4730 0.3446 0.1934 0.045 Uiso 1 1 calc R
C9 C 0.1677(4) 0.1758(3) -0.0414(3) 0.0290(9) Uani 1 1 d .
C10 C 0.0434(4) 0.1051(3) -0.1093(3) 0.0328(9) Uani 1 1 d .
H10 H -0.0190 0.1055 -0.0888 0.039 Uiso 1 1 calc R
C11 C 0.0085(5) 0.0330(4) -0.2078(3) 0.0405(10) Uani 1 1 d .
H11 H -0.0771 -0.0174 -0.2535 0.049 Uiso 1 1 calc R
C12 C 0.1002(5) 0.0358(4) -0.2382(3) 0.0433(11) Uani 1 1 d .
H12 H 0.0768 -0.0121 -0.3058 0.052 Uiso 1 1 calc R
C13 C 0.2230(5) 0.1060(4) -0.1728(4) 0.0476(12) Uani 1 1 d .
H13 H 0.2847 0.1070 -0.1950 0.057 Uiso 1 1 calc R
C14 C 0.2590(4) 0.1763(4) -0.0737(4) 0.0447(11) Uani 1 1 d .
H14 H 0.3450 0.2246 -0.0278 0.054 Uiso 1 1 calc R
C15 C 0.2597(4) 0.1997(3) 0.1730(3) 0.0291(9) Uani 1 1 d .
C16 C 0.2729(4) 0.1056(4) 0.1406(4) 0.0377(10) Uani 1 1 d .
H16 H 0.2515 0.0706 0.0697 0.045 Uiso 1 1 calc R
C17 C 0.3171(5) 0.0628(4) 0.2112(5) 0.0538(14) Uani 1 1 d .
H17 H 0.3241 -0.0025 0.1887 0.065 Uiso 1 1 calc R
C18 C 0.3512(5) 0.1156(5) 0.3150(5) 0.0569(14) Uani 1 1 d .
H18 H 0.3840 0.0878 0.3638 0.068 Uiso 1 1 calc R
C19 C 0.3377(4) 0.2081(4) 0.3476(4) 0.0471(12) Uani 1 1 d .
H19 H 0.3590 0.2424 0.4185 0.057 Uiso 1 1 calc R
C20 C 0.2932(4) 0.2512(4) 0.2778(3) 0.0403(10) Uani 1 1 d .
H20 H 0.2854 0.3158 0.3010 0.048 Uiso 1 1 calc R
C21 C 0.1198(4) 0.4407(3) 0.3553(3) 0.0266(8) Uani 1 1 d .
C22 C 0.2181(4) 0.5100(3) 0.3352(3) 0.0288(9) Uani 1 1 d .
C23 C 0.3411(4) 0.5461(4) 0.4057(3) 0.0356(10) Uani 1 1 d .
H23 H 0.4089 0.5920 0.3948 0.043 Uiso 1 1 calc R
C24 C 0.3648(4) 0.5160(4) 0.4903(3) 0.0391(10) Uani 1 1 d .
H24 H 0.4487 0.5417 0.5367 0.047 Uiso 1 1 calc R
C25 C 0.2687(4) 0.4493(4) 0.5089(3) 0.0387(10) Uani 1 1 d .
H25 H 0.2864 0.4294 0.5675 0.046 Uiso 1 1 calc R
C26 C 0.1461(4) 0.4117(4) 0.4407(3) 0.0335(9) Uani 1 1 d .
H26 H 0.0796 0.3657 0.4529 0.040 Uiso 1 1 calc R
C27 C -0.1421(4) 0.3139(3) 0.3050(3) 0.0280(8) Uani 1 1 d .
C28 C -0.1498(4) 0.2122(3) 0.3091(3) 0.0344(9) Uani 1 1 d .
H28 H -0.0969 0.1883 0.2914 0.041 Uiso 1 1 calc R
C29 C -0.2338(4) 0.1461(4) 0.3386(3) 0.0397(10) Uani 1 1 d .
H29 H -0.2394 0.0765 0.3399 0.048 Uiso 1 1 calc R
C30 C -0.3092(5) 0.1813(4) 0.3659(4) 0.0445(11) Uani 1 1 d .
H30 H -0.3658 0.1366 0.3875 0.053 Uiso 1 1 calc R
C31 C -0.3030(4) 0.2824(4) 0.3622(4) 0.0437(11) Uani 1 1 d .
H31 H -0.3558 0.3062 0.3804 0.052 Uiso 1 1 calc R
C32 C -0.2195(4) 0.3481(4) 0.3319(3) 0.0345(9) Uani 1 1 d .
H32 H -0.2151 0.4170 0.3295 0.041 Uiso 1 1 calc R
C33 C -0.0458(4) 0.5242(3) 0.2751(3) 0.0287(9) Uani 1 1 d .
C34 C 0.0131(4) 0.6102(3) 0.3715(3) 0.0353(10) Uani 1 1 d .
H34 H 0.0607 0.6024 0.4306 0.042 Uiso 1 1 calc R
C35 C 0.0034(5) 0.7075(4) 0.3829(4) 0.0441(11) Uani 1 1 d .
H35 H 0.0426 0.7656 0.4492 0.053 Uiso 1 1 calc R
C36 C -0.0645(5) 0.7178(4) 0.2960(4) 0.0426(11) Uani 1 1 d .
H36 H -0.0708 0.7844 0.3029 0.051 Uiso 1 1 calc R
C37 C -0.1233(4) 0.6341(4) 0.1995(3) 0.0355(10) Uani 1 1 d .
H37 H -0.1697 0.6428 0.1405 0.043 Uiso 1 1 calc R
C38 C -0.1143(4) 0.5371(4) 0.1890(3) 0.0316(9) Uani 1 1 d .
H38 H -0.1551 0.4788 0.1227 0.038 Uiso 1 1 calc R
C39 C 0.2076(12) 0.7157(7) 0.1397(6) 0.146(5) Uani 1 1 d .
H39A H 0.2745 0.6976 0.1692 0.175 Uiso 1 1 calc R
H39B H 0.2313 0.7632 0.1006 0.175 Uiso 1 1 calc R
C40 C 0.1858(11) 0.7665(10) 0.2138(12) 0.163(5) Uani 1 1 d .
H40A H 0.1130 0.7753 0.1819 0.245 Uiso 1 1 calc R
H40B H 0.2589 0.8406 0.2587 0.245 Uiso 1 1 calc R
H40C H 0.1696 0.7206 0.2549 0.245 Uiso 1 1 calc R

loop_
_atom_site_aniso_label
_atom_site_aniso_U_11
_atom_site_aniso_U_22
_atom_site_aniso_U_33
_atom_site_aniso_U_23
_atom_site_aniso_U_13
_atom_site_aniso_U_12
Y1 0.0314(2) 0.0310(2) 0.0271(2) 0.01555(17) 0.01623(18) 0.02004(18)
P1 0.0263(6) 0.0255(5) 0.0290(5) 0.0116(4) 0.0132(5) 0.0150(4)
P2 0.0276(6) 0.0314(5) 0.0256(5) 0.0144(4) 0.0144(5) 0.0178(5)
O1 0.0373(17) 0.0440(16) 0.0378(16) 0.0256(14) 0.0237(14) 0.0281(14)
O2 0.0333(16) 0.0336(15) 0.0306(15) 0.0148(12) 0.0162(13) 0.0153(13)
O3 0.0413(18) 0.0278(15) 0.0291(15) 0.0120(12) 0.0103(13) 0.0185(14)
N1 0.0318(19) 0.0305(17) 0.0348(18) 0.0161(15) 0.0190(16) 0.0181(16)
N2 0.0293(18) 0.0324(17) 0.0288(17) 0.0167(15) 0.0169(15) 0.0190(15)
C1 0.036(2) 0.026(2) 0.031(2) 0.0135(17) 0.0184(19) 0.0168(18)
C2 0.025(2) 0.034(2) 0.029(2) 0.0104(18) 0.0114(18) 0.0146(18)
C3 0.023(2) 0.026(2) 0.031(2) 0.0109(17) 0.0122(18) 0.0099(17)
C4 0.034(2) 0.032(2) 0.0239(19) 0.0111(17) 0.0166(18) 0.0187(19)
C5 0.042(3) 0.033(2) 0.048(3) 0.021(2) 0.024(2) 0.018(2)
C6 0.038(3) 0.039(2) 0.058(3) 0.022(2) 0.024(2) 0.013(2)
C7 0.027(2) 0.047(3) 0.058(3) 0.024(2) 0.013(2) 0.017(2)
C8 0.028(2) 0.037(2) 0.052(3) 0.023(2) 0.017(2) 0.017(2)
C9 0.034(2) 0.029(2) 0.033(2) 0.0141(17) 0.0162(19) 0.0212(19)
C10 0.032(2) 0.028(2) 0.037(2) 0.0141(18) 0.014(2) 0.0136(19)
C11 0.049(3) 0.030(2) 0.038(2) 0.0134(19) 0.016(2) 0.017(2)
C12 0.063(3) 0.040(2) 0.034(2) 0.014(2) 0.020(2) 0.033(3)
C13 0.045(3) 0.059(3) 0.049(3) 0.014(2) 0.026(3) 0.034(3)
C14 0.037(3) 0.051(3) 0.043(3) 0.006(2) 0.017(2) 0.025(2)
C15 0.023(2) 0.030(2) 0.035(2) 0.0172(18) 0.0118(18) 0.0119(17)
C16 0.039(3) 0.037(2) 0.051(3) 0.024(2) 0.027(2) 0.022(2)
C17 0.059(3) 0.056(3) 0.087(4) 0.050(3) 0.045(3) 0.042(3)
C18 0.049(3) 0.077(4) 0.081(4) 0.060(3) 0.036(3) 0.042(3)
C19 0.038(3) 0.058(3) 0.042(3) 0.028(2) 0.013(2) 0.018(2)
C20 0.040(3) 0.042(3) 0.039(2) 0.018(2) 0.016(2) 0.021(2)
C21 0.026(2) 0.031(2) 0.0248(19) 0.0095(16) 0.0122(17) 0.0146(18)
C22 0.035(2) 0.031(2) 0.026(2) 0.0099(17) 0.0158(19) 0.0198(19)
C23 0.031(2) 0.040(2) 0.035(2) 0.0105(19) 0.016(2) 0.017(2)
C24 0.035(3) 0.052(3) 0.027(2) 0.009(2) 0.005(2) 0.028(2)
C25 0.044(3) 0.049(3) 0.030(2) 0.018(2) 0.015(2) 0.029(2)
C26 0.033(2) 0.040(2) 0.031(2) 0.0153(19) 0.0146(19) 0.020(2)
C27 0.029(2) 0.035(2) 0.0224(19) 0.0126(17) 0.0126(17) 0.0159(18)
C28 0.037(2) 0.036(2) 0.038(2) 0.0180(19) 0.020(2) 0.020(2)
C29 0.042(3) 0.036(2) 0.047(3) 0.021(2) 0.024(2) 0.017(2)
C30 0.047(3) 0.046(3) 0.044(3) 0.019(2) 0.030(2) 0.018(2)
C31 0.045(3) 0.051(3) 0.046(3) 0.019(2) 0.031(2) 0.024(2)
C32 0.037(2) 0.035(2) 0.032(2) 0.0103(18) 0.016(2) 0.018(2)
C33 0.028(2) 0.036(2) 0.030(2) 0.0170(18) 0.0180(19) 0.0180(19)
C34 0.043(3) 0.040(2) 0.028(2) 0.0166(19) 0.015(2) 0.024(2)
C35 0.060(3) 0.037(2) 0.037(2) 0.013(2) 0.019(2) 0.029(2)
C36 0.058(3) 0.037(2) 0.047(3) 0.022(2) 0.026(2) 0.031(2)
C37 0.038(3) 0.047(3) 0.037(2) 0.027(2) 0.019(2) 0.027(2)
C38 0.032(2) 0.041(2) 0.032(2) 0.0165(19) 0.0182(19) 0.023(2)
C39 0.314(15) 0.092(6) 0.065(5) 0.054(5) 0.059(7) 0.137(9)
C40 0.147(10) 0.166(11) 0.290(17) 0.152(12) 0.140(12) 0.111(9)

loop_
_atom_type_symbol
_atom_type_description
_atom_type_scat_dispersion_real
_atom_type_scat_dispersion_imag
_atom_type_scat_source
C C 0.0033 0.0016 'International Tables Vol C Tables 4.2.6.8 and 6.1.1.4'
H H 0.0000 0.0000 'International Tables Vol C Tables 4.2.6.8 and 6.1.1.4'
N N 0.0061 0.0033 'International Tables Vol C Tables 4.2.6.8 and 6.1.1.4'
O O 0.0106 0.0060 'International Tables Vol C Tables 4.2.6.8 and 6.1.1.4'
P P 0.1023 0.0942 'International Tables Vol C Tables 4.2.6.8 and 6.1.1.4'
Y Y -2.7962 3.5667 'International Tables Vol C Tables 4.2.6.8 and 6.1.1.4'

loop_
_geom_angle_atom_site_label_1
_geom_angle_atom_site_label_2
_geom_angle_atom_site_label_3
_geom_angle
_geom_angle_site_symmetry_1
_geom_angle_site_symmetry_3
O1 Y1 O2 97.11(10) . .
O1 Y1 O3 100.33(10) . 2_565
O2 Y1 O3 156.11(10) . 2_565
O1 Y1 O3 93.58(10) . .
O2 Y1 O3 90.61(10) . .
O3 Y1 O3 72.19(11) 2_565 .
O1 Y1 N1 78.83(10) . .
O2 Y1 N1 90.49(10) . .
O3 Y1 N1 108.78(11) 2_565 .
O3 Y1 N1 172.41(10) . .
O1 Y1 N2 149.16(10) . .
O2 Y1 N2 81.44(10) . .
O3 Y1 N2 91.64(11) 2_565 .
O3 Y1 N2 117.20(10) . .
N1 Y1 N2 70.39(10) . .
O1 Y1 Y1 98.57(7) . 2_565
O2 Y1 Y1 124.66(7) . 2_565
O3 Y1 Y1 36.37(7) 2_565 2_565
O3 Y1 Y1 35.82(7) . 2_565
N1 Y1 Y1 144.61(8) . 2_565
N2 Y1 Y1 107.59(7) . 2_565
N1 P1 C3 114.96(17) . .
N1 P1 C15 111.95(17) . .
C3 P1 C15 105.15(18) . .
N1 P1 C9 112.75(18) . .
C3 P1 C9 105.39(18) . .
C15 P1 C9 105.89(18) . .
N2 P2 C33 106.86(17) . .
N2 P2 C21 117.18(17) . .
C33 P2 C21 105.84(18) . .
N2 P2 C27 113.81(18) . .
C33 P2 C27 106.31(17) . .
C21 P2 C27 106.09(17) . .
C4 O1 Y1 133.9(2) . .
C22 O2 Y1 135.7(2) . .
C39 O3 Y1 133.1(3) . 2_565
C39 O3 Y1 113.5(3) . .
Y1 O3 Y1 107.81(11) 2_565 .
C1 N1 P1 118.6(2) . .
C1 N1 Y1 117.5(2) . .
P1 N1 Y1 123.81(17) . .
C2 N2 P2 122.5(3) . .
C2 N2 Y1 106.9(2) . .
P2 N2 Y1 114.05(17) . .
N1 C1 C2 107.8(3) . .
N1 C1 H1A 110.1 . .
C2 C1 H1A 110.1 . .
N1 C1 H1B 110.1 . .
C2 C1 H1B 110.1 . .
H1A C1 H1B 108.5 . .
N2 C2 C1 113.1(3) . .
N2 C2 H2A 109.0 . .
C1 C2 H2A 109.0 . .
N2 C2 H2B 109.0 . .
C1 C2 H2B 109.0 . .
H2A C2 H2B 107.8 . .
C8 C3 C4 121.0(4) . .
C8 C3 P1 120.0(3) . .
C4 C3 P1 118.7(3) . .
O1 C4 C3 122.0(4) . .
O1 C4 C5 121.2(4) . .
C3 C4 C5 116.7(4) . .
C6 C5 C4 121.3(4) . .
C6 C5 H5 119.4 . .
C4 C5 H5 119.4 . .
C5 C6 C7 121.7(4) . .
C5 C6 H6 119.2 . .
C7 C6 H6 119.2 . .
C8 C7 C6 118.4(4) . .
C8 C7 H7 120.8 . .
C6 C7 H7 120.8 . .
C7 C8 C3 120.8(4) . .
C7 C8 H8 119.6 . .
C3 C8 H8 119.6 . .
C10 C9 C14 119.1(4) . .
C10 C9 P1 119.6(3) . .
C14 C9 P1 121.3(3) . .
C9 C10 C11 120.6(4) . .
C9 C10 H10 119.7 . .
C11 C10 H10 119.7 . .
C12 C11 C10 119.2(4) . .
C12 C11 H11 120.4 . .
C10 C11 H11 120.4 . .
C13 C12 C11 120.9(4) . .
C13 C12 H12 119.5 . .
C11 C12 H12 119.5 . .
C12 C13 C14 120.3(4) . .
C12 C13 H13 119.8 . .
C14 C13 H13 119.8 . .
C13 C14 C9 119.8(4) . .
C13 C14 H14 120.1 . .
C9 C14 H14 120.1 . .
C16 C15 C20 119.2(4) . .
C16 C15 P1 123.5(3) . .
C20 C15 P1 117.1(3) . .
C17 C16 C15 120.2(4) . .
C17 C16 H16 119.9 . .
C15 C16 H16 119.9 . .
C16 C17 C18 119.8(5) . .
C16 C17 H17 120.1 . .
C18 C17 H17 120.1 . .
C19 C18 C17 120.4(4) . .
C19 C18 H18 119.8 . .
C17 C18 H18 119.8 . .
C18 C19 C20 120.3(5) . .
C18 C19 H19 119.8 . .
C20 C19 H19 119.8 . .
C19 C20 C15 120.1(4) . .
C19 C20 H20 120.0 . .
C15 C20 H20 120.0 . .
C26 C21 C22 120.8(4) . .
C26 C21 P2 124.8(3) . .
C22 C21 P2 114.4(3) . .
O2 C22 C23 122.4(4) . .
O2 C22 C21 120.6(4) . .
C23 C22 C21 116.9(3) . .
C24 C23 C22 121.1(4) . .
C24 C23 H23 119.4 . .
C22 C23 H23 119.4 . .
C23 C24 C25 121.3(4) . .
C23 C24 H24 119.4 . .
C25 C24 H24 119.4 . .
C24 C25 C26 119.2(4) . .
C24 C25 H25 120.4 . .
C26 C25 H25 120.4 . .
C21 C26 C25 120.6(4) . .
C21 C26 H26 119.7 . .
C25 C26 H26 119.7 . .
C32 C27 C28 118.9(4) . .
C32 C27 P2 121.0(3) . .
C28 C27 P2 120.0(3) . .
C29 C28 C27 120.6(4) . .
C29 C28 H28 119.7 . .
C27 C28 H28 119.7 . .
C30 C29 C28 119.9(4) . .
C30 C29 H29 120.0 . .
C28 C29 H29 120.0 . .
C29 C30 C31 120.3(4) . .
C29 C30 H30 119.8 . .
C31 C30 H30 119.8 . .
C32 C31 C30 119.7(4) . .
C32 C31 H31 120.2 . .
C30 C31 H31 120.2 . .
C31 C32 C27 120.6(4) . .
C31 C32 H32 119.7 . .
C27 C32 H32 119.7 . .
C34 C33 C38 119.0(4) . .
C34 C33 P2 120.5(3) . .
C38 C33 P2 120.5(3) . .
C33 C34 C35 120.9(4) . .
C33 C34 H34 119.5 . .
C35 C34 H34 119.5 . .
C36 C35 C34 118.6(4) . .
C36 C35 H35 120.7 . .
C34 C35 H35 120.7 . .
C37 C36 C35 121.6(4) . .
C37 C36 H36 119.2 . .
C35 C36 H36 119.2 . .
C36 C37 C38 119.4(4) . .
C36 C37 H37 120.3 . .
C38 C37 H37 120.3 . .
C37 C38 C33 120.5(4) . .
C37 C38 H38 119.8 . .
C33 C38 H38 119.8 . .
C40 C39 O3 102.7(11) . .
C40 C39 H39A 111.2 . .
O3 C39 H39A 111.2 . .
C40 C39 H39B 111.2 . .
O3 C39 H39B 111.2 . .
H39A C39 H39B 109.1 . .
C39 C40 H40A 109.5 . .
C39 C40 H40B 109.5 . .
H40A C40 H40B 109.5 . .
C39 C40 H40C 109.5 . .
H40A C40 H40C 109.5 . .
H40B C40 H40C 109.5 . .

loop_
_geom_bond_atom_site_label_1
_geom_bond_atom_site_label_2
_geom_bond_distance
_geom_bond_site_symmetry_2
Y1 O1 2.182(3) .
Y1 O2 2.213(3) .
Y1 O3 2.243(3) 2_565
Y1 O3 2.273(3) .
Y1 N1 2.415(3) .
Y1 N2 2.438(3) .
Y1 Y1 3.6492(7) 2_565
P1 N1 1.598(3) .
P1 C3 1.796(4) .
P1 C15 1.810(4) .
P1 C9 1.821(4) .
P2 N2 1.595(3) .
P2 C33 1.803(4) .
P2 C21 1.803(4) .
P2 C27 1.821(4) .
O1 C4 1.309(5) .
O2 C22 1.315(5) .
O3 C39 1.584(12) .
O3 Y1 2.243(3) 2_565
N1 C1 1.470(5) .
N2 C2 1.458(5) .
C1 C2 1.523(5) .
C1 H1A 0.9900 .
C1 H1B 0.9900 .
C2 H2A 0.9900 .
C2 H2B 0.9900 .
C3 C8 1.404(6) .
C3 C4 1.407(5) .
C4 C5 1.418(6) .
C5 C6 1.363(6) .
C5 H5 0.9500 .
C6 C7 1.398(6) .
C6 H6 0.9500 .
C7 C8 1.374(6) .
C7 H7 0.9500 .
C8 H8 0.9500 .
C9 C10 1.379(6) .
C9 C14 1.404(6) .
C10 C11 1.393(6) .
C10 H10 0.9500 .
C11 C12 1.386(7) .
C11 H11 0.9500 .
C12 C13 1.359(7) .
C12 H12 0.9500 .
C13 C14 1.388(6) .
C13 H13 0.9500 .
C14 H14 0.9500 .
C15 C16 1.394(6) .
C15 C20 1.399(6) .
C16 C17 1.386(6) .
C16 H16 0.9500 .
C17 C18 1.388(8) .
C17 H17 0.9500 .
C18 C19 1.375(7) .
C18 H18 0.9500 .
C19 C20 1.382(6) .
C19 H19 0.9500 .
C20 H20 0.9500 .
C21 C26 1.384(5) .
C21 C22 1.431(5) .
C22 C23 1.408(6) .
C23 C24 1.380(6) .
C23 H23 0.9500 .
C24 C25 1.383(6) .
C24 H24 0.9500 .
C25 C26 1.390(6) .
C25 H25 0.9500 .
C26 H26 0.9500 .
C27 C32 1.390(6) .
C27 C28 1.399(6) .
C28 C29 1.382(6) .
C28 H28 0.9500 .
C29 C30 1.377(6) .
C29 H29 0.9500 .
C30 C31 1.395(7) .
C30 H30 0.9500 .
C31 C32 1.385(6) .
C31 H31 0.9500 .
C32 H32 0.9500 .
C33 C34 1.389(6) .
C33 C38 1.392(5) .
C34 C35 1.392(6) .
C34 H34 0.9500 .
C35 C36 1.379(6) .
C35 H35 0.9500 .
C36 C37 1.377(6) .
C36 H36 0.9500 .
C37 C38 1.384(6) .
C37 H37 0.9500 .
C38 H38 0.9500 .
C39 C40 1.341(13) .
C39 H39A 0.9900 .
C39 H39B 0.9900 .
C40 H40A 0.9800 .
C40 H40B 0.9800 .
C40 H40C 0.9800 .

loop_
_platon_squeeze_void_nr
_platon_squeeze_void_average_x
_platon_squeeze_void_average_y
_platon_squeeze_void_average_z
_platon_squeeze_void_volume
_platon_squeeze_void_count_electrons
_platon_squeeze_void_content
1 -0.017 0.000 0.486 648 216 ' '
